data_4315999
loop_
_publ_author_name
'Nicolas Leblanc'
'Wenhua Bi'
'Nicolas Mercier'
'Pascale Auban-Senzier'
'Claude Pasquier'

_publ_contact_author_address
;
Laboratoire Chimie Ingenierie Moleculaire Materiaux Angers
UMR CNRS 6501, Faculte des Sciences, 2 Bd Lavoisier, F-49045 Angers, France
;
_publ_contact_author_email nicolas.mercier@univ-angers.fr
_publ_contact_author_fax (33)2.41.73.54.05
_publ_contact_author_name 'Mercier, Nicolas'
_publ_contact_author_phone (33)2.41.73.50.83
_publ_section_title
;
 Photochromism, Electrical Properties, and Structural Investigations of a
 Series of Hydrated Methylviologen Halobismuthate Hybrids: Influence of
 the Anionic Oligomer Size and Iodide Doping on the Photoinduced
 Properties and on the Dehydration Process
;
_journal_name_full 'Inorganic Chemistry'
_journal_page_first 5824
_journal_page_last 5833
_journal_paper_doi 10.1021/ic901525p
_journal_volume 49
_journal_year 2010
_chemical_compound_source 'synthesis as described'
_chemical_formula_moiety 'Bi6 Cl24.6 I1.4, 4(C12 H14 N2), 0.65(O)'
_chemical_formula_sum 'C48 H56 Bi6 Cl24.6 I1.4 N8 O0.65'
_chemical_formula_weight 3059.10
_chemical_name_systematic
;
 ?
;
_space_group_IT_number 2
_symmetry_cell_setting triclinic
_symmetry_Int_Tables_number 2
_symmetry_space_group_name_Hall '-P 1'
_symmetry_space_group_name_H-M 'P -1'
_atom_sites_solution_hydrogens geom
_atom_sites_solution_primary direct
_atom_sites_solution_secondary difmap
_audit_conform_dict_location ftp://ftp.iucr.org/pub/cif_core.dic
_audit_conform_dict_name cif_core.dic
_audit_conform_dict_version 2.3
_audit_creation_date 2009-12-07T13:01:31-00:00
_audit_creation_method 'WinGX routine CIF_UPDATE'
_cell_angle_alpha 107.773(6)
_cell_angle_beta 103.222(6)
_cell_angle_gamma 72.146(4)
_cell_formula_units_Z 1
_cell_length_a 9.4030(3)
_cell_length_b 12.6265(7)
_cell_length_c 19.9238(16)
_cell_measurement_reflns_used 17150
_cell_measurement_temperature 293(2)
_cell_measurement_theta_max 30
_cell_measurement_theta_min 2
_cell_measurement_wavelength 0.71073
_cell_volume 2120.1(2)
_computing_molecular_graphics 'Ortep-3 for Windows (Farrugia, 1997)'
_computing_publication_material 'WinGX publication routines (Farrugia, 1999)'
_computing_structure_refinement 'SHELXL-97 (Sheldrick, 1997)'
_computing_structure_solution 'SIR92 (Giacovazzo et al, 1993)'
_diffrn_ambient_temperature 296(2)
_diffrn_detector_area_resol_mean 9
_diffrn_measured_fraction_theta_full 0.991
_diffrn_measured_fraction_theta_max 0.991
_diffrn_measurement_device_type KappaCCD
_diffrn_measurement_method CCD
_diffrn_radiation_monochromator 'horizontally mounted graphite crystal'
_diffrn_radiation_probe x-ray
_diffrn_radiation_source 'fine-focus sealed tube'
_diffrn_radiation_type MoK\a
_diffrn_radiation_wavelength 0.71073
_diffrn_reflns_av_R_equivalents 0.0832
_diffrn_reflns_av_unetI/netI 0.0798
_diffrn_reflns_limit_h_max 13
_diffrn_reflns_limit_h_min -13
_diffrn_reflns_limit_k_max 17
_diffrn_reflns_limit_k_min -17
_diffrn_reflns_limit_l_max 28
_diffrn_reflns_limit_l_min -28
_diffrn_reflns_number 76028
_diffrn_reflns_theta_full 30.11
_diffrn_reflns_theta_max 30.11
_diffrn_reflns_theta_min 2.42
_exptl_absorpt_coefficient_mu 13.596
_exptl_absorpt_correction_T_max 0.6189
_exptl_absorpt_correction_T_min 0.2253
_exptl_absorpt_correction_type multi-scan
_exptl_absorpt_process_details '(SADABS (Sheldrick, Bruker, 2000))'
_exptl_crystal_colour yellow
_exptl_crystal_density_diffrn 2.373
_exptl_crystal_density_method 'not measured'
_exptl_crystal_description prism
_exptl_crystal_F_000 1386
_exptl_crystal_size_max 0.204
_exptl_crystal_size_mid 0.102
_exptl_crystal_size_min 0.052
_refine_diff_density_max 3.719
_refine_diff_density_min -1.374
_refine_diff_density_rms 0.282
_refine_ls_extinction_coef 0.00036(10)
_refine_ls_extinction_expression Fc^*^=kFc[1+0.001xFc^2^\l^3^/sin(2\q)]^-1/4^
_refine_ls_extinction_method SHELXL
_refine_ls_goodness_of_fit_ref 1.003
_refine_ls_hydrogen_treatment constr
_refine_ls_matrix_type full
_refine_ls_number_parameters 444
_refine_ls_number_reflns 12381
_refine_ls_number_restraints 0
_refine_ls_restrained_S_all 1.003
_refine_ls_R_factor_all 0.1264
_refine_ls_R_factor_gt 0.0569
_refine_ls_shift/su_max 0.003
_refine_ls_shift/su_mean 0
_refine_ls_structure_factor_coef Fsqd
_refine_ls_weighting_details 'calc w=1/[\s^2^(Fo^2^)+(0.0844P)^2^+9.9469P] where P=(Fo^2^+2Fc^2^)/3'
_refine_ls_weighting_scheme calc
_refine_ls_wR_factor_gt 0.1451
_refine_ls_wR_factor_ref 0.1749
_reflns_number_gt 6859
_reflns_number_total 12381
_reflns_threshold_expression >2sigma(I)
_cod_data_source_file ic901525p_si_002_8.cif
_cod_data_source_block 4a(y=0.65)
_cod_database_code 4315999

loop_
_symmetry_equiv_pos_as_xyz
'x, y, z'
'-x, -y, -z'

loop_
_atom_site_label
_atom_site_type_symbol
_atom_site_fract_x
_atom_site_fract_y
_atom_site_fract_z
_atom_site_U_iso_or_equiv
_atom_site_adp_type
_atom_site_occupancy
_atom_site_symmetry_multiplicity
_atom_site_calc_flag
_atom_site_refinement_flags
_atom_site_disorder_assembly
_atom_site_disorder_group
Bi1 Bi -0.32410(4) 0.06592(3) 1.28140(2) 0.03688(13) Uani 1 1 d . . .
Bi2 Bi -0.42489(4) 0.36471(3) 1.55091(2) 0.03094(11) Uani 1 1 d . . .
Bi3 Bi -0.48743(5) 0.33878(4) 1.17630(2) 0.04019(13) Uani 1 1 d . . .
I1 I -0.2684(15) -0.0877(8) 1.1491(5) 0.0626(18) Uani 0.336(6) 1 d P . .
I2 I -0.352(3) 0.478(2) 1.1270(12) 0.098(7) Uani 0.166(6) 1 d P . .
I3 I -0.7686(19) 0.4543(16) 1.1183(10) 0.084(7) Uani 0.186(6) 1 d P . .
Cl1 Cl -0.268(3) -0.1077(17) 1.1612(11) 0.065(4) Uani 0.664(6) 1 d P . .
Cl2 Cl -0.0658(3) -0.0241(3) 1.34171(19) 0.0604(8) Uani 1 1 d . . .
Cl3 Cl -0.4513(4) -0.0630(3) 1.31009(19) 0.0621(9) Uani 1 1 d . . .
Cl4 Cl -0.3773(4) 0.2210(3) 1.42345(17) 0.0564(8) Uani 1 1 d . . .
Cl5 Cl -0.7031(3) 0.4838(2) 1.48455(16) 0.0418(6) Uani 1 1 d . . .
Cl6 Cl -0.5531(4) 0.2302(3) 1.57574(17) 0.0529(7) Uani 1 1 d . . .
Cl7 Cl -0.4740(4) 0.5116(3) 1.68443(17) 0.0570(8) Uani 1 1 d . . .
Cl8 Cl -0.1637(3) 0.2650(3) 1.60822(18) 0.0541(8) Uani 1 1 d . . .
Cl9 Cl -0.7668(16) 0.4522(11) 1.1205(7) 0.075(5) Uani 0.814(6) 1 d P . .
Cl10 Cl -0.4507(4) 0.1910(3) 1.05391(17) 0.0605(9) Uani 1 1 d . . .
Cl11 Cl -0.351(2) 0.4710(16) 1.1485(7) 0.078(3) Uani 0.834(6) 1 d P . .
Cl12 Cl -0.2082(3) 0.2205(3) 1.23724(17) 0.0471(7) Uani 1 1 d . . .
Cl13 Cl -0.6091(3) 0.1892(3) 1.21291(16) 0.0457(7) Uani 1 1 d . . .
O1 O -1.394(5) 0.399(4) 0.974(2) 0.128(15) Uani 0.33 1 d P . .
N1 N -1.0730(12) 0.5689(10) 1.2871(6) 0.057(3) Uani 1 1 d . . .
N2 N -0.8219(11) 0.1206(9) 1.4578(6) 0.052(3) Uani 1 1 d . . .
N3 N -0.7112(13) -0.1894(10) 1.1972(6) 0.063(3) Uani 1 1 d . . .
N4 N -0.9746(19) 0.2371(12) 1.0158(8) 0.091(5) Uani 1 1 d . . .
C1 C -1.1219(18) 0.6669(13) 1.2532(10) 0.082(5) Uani 1 1 d . . .
H10A H -1.2289 0.6824 1.2375 0.123 Uiso 1 1 calc R . .
H10B H -1.0701 0.6476 1.2131 0.123 Uiso 1 1 calc R . .
H10C H -1.0981 0.7339 1.2873 0.123 Uiso 1 1 calc R . .
C2 C -1.1569(17) 0.5560(16) 1.3274(9) 0.084(5) Uani 1 1 d . . .
H11 H -1.2502 0.6083 1.3335 0.1 Uiso 1 1 calc R . .
C3 C -1.1124(14) 0.4701(15) 1.3598(8) 0.071(4) Uani 1 1 d . . .
H12 H -1.1755 0.4637 1.3873 0.085 Uiso 1 1 calc R . .
C4 C -0.9742(11) 0.3909(10) 1.3529(6) 0.041(3) Uani 1 1 d . . .
C5 C -0.8890(17) 0.4040(12) 1.3102(9) 0.071(4) Uani 1 1 d . . .
H8 H -0.7961 0.3519 1.3027 0.086 Uiso 1 1 calc R . .
C6 C -0.9396(17) 0.4927(13) 1.2787(9) 0.075(5) Uani 1 1 d . . .
H9 H -0.8795 0.5007 1.2503 0.09 Uiso 1 1 calc R . .
C7 C -0.9228(12) 0.2947(11) 1.3878(6) 0.046(3) Uani 1 1 d . . .
C8 C -0.7899(13) 0.2098(12) 1.3756(7) 0.057(3) Uani 1 1 d . . .
H5 H -0.7331 0.2102 1.3432 0.068 Uiso 1 1 calc R . .
C9 C -0.7433(16) 0.1264(13) 1.4112(8) 0.070(4) Uani 1 1 d . . .
H6 H -0.6532 0.071 1.403 0.084 Uiso 1 1 calc R . .
C10 C -0.768(2) 0.0264(12) 1.4951(9) 0.075(4) Uani 1 1 d . . .
H1A H -0.7544 0.0588 1.5457 0.113 Uiso 1 1 calc R . .
H1B H -0.6737 -0.0227 1.481 0.113 Uiso 1 1 calc R . .
H1C H -0.8415 -0.0178 1.4826 0.113 Uiso 1 1 calc R . .
C11 C -0.9519(18) 0.2006(13) 1.4680(9) 0.078(5) Uani 1 1 d . . .
H2 H -1.0097 0.1968 1.4989 0.094 Uiso 1 1 calc R . .
C12 C -1.0029(16) 0.2880(12) 1.4343(9) 0.070(4) Uani 1 1 d . . .
H3 H -1.093 0.343 1.4434 0.084 Uiso 1 1 calc R . .
C13 C -0.6499(19) -0.2768(13) 1.2401(9) 0.081(5) Uani 1 1 d . . .
H22A H -0.5969 -0.2439 1.2852 0.122 Uiso 1 1 calc R . .
H22B H -0.5819 -0.3427 1.2148 0.122 Uiso 1 1 calc R . .
H22C H -0.7318 -0.2999 1.248 0.122 Uiso 1 1 calc R . .
C14 C -0.6365(18) -0.1895(16) 1.1486(9) 0.081(5) Uani 1 1 d . . .
H21 H -0.5478 -0.2463 1.1396 0.098 Uiso 1 1 calc R . .
C15 C -0.6862(15) -0.1094(16) 1.1126(8) 0.082(5) Uani 1 1 d . . .
H20 H -0.6325 -0.113 1.0778 0.098 Uiso 1 1 calc R . .
C16 C -0.8146(13) -0.0209(11) 1.1246(7) 0.050(3) Uani 1 1 d . . .
C17 C -0.8843(18) -0.0223(15) 1.1779(11) 0.094(6) Uani 1 1 d . . .
H23 H -0.9693 0.0363 1.1905 0.113 Uiso 1 1 calc R . .
C18 C -0.832(2) -0.1074(16) 1.2125(10) 0.094(6) Uani 1 1 d . . .
H24 H -0.8822 -0.107 1.2476 0.113 Uiso 1 1 calc R . .
C19 C -0.8708(14) 0.0698(12) 1.0858(7) 0.055(3) Uani 1 1 d . . .
C20 C -0.7826(19) 0.0921(15) 1.0489(9) 0.078(5) Uani 1 1 d . . .
H15 H -0.6845 0.0465 1.046 0.093 Uiso 1 1 calc R . .
C21 C -0.8343(19) 0.1779(17) 1.0168(10) 0.087(5) Uani 1 1 d . . .
H14 H -0.7699 0.1955 0.995 0.105 Uiso 1 1 calc R . .
C22 C -1.033(3) 0.3342(19) 0.9800(13) 0.140(9) Uani 1 1 d . . .
H13A H -1.0048 0.4016 1.0115 0.21 Uiso 1 1 calc R . .
H13B H -1.1406 0.35 0.9686 0.21 Uiso 1 1 calc R . .
H13C H -0.9894 0.3131 0.9371 0.21 Uiso 1 1 calc R . .
C23 C -1.071(2) 0.2222(18) 1.0488(11) 0.098(6) Uani 1 1 d . . .
H18 H -1.17 0.2674 1.0479 0.117 Uiso 1 1 calc R . .
C24 C -1.0195(16) 0.1378(17) 1.0842(9) 0.090(6) Uani 1 1 d . . .
H17 H -1.0848 0.125 1.1078 0.108 Uiso 1 1 calc R . .

loop_
_atom_site_aniso_label
_atom_site_aniso_U_11
_atom_site_aniso_U_22
_atom_site_aniso_U_33
_atom_site_aniso_U_23
_atom_site_aniso_U_13
_atom_site_aniso_U_12
Bi1 0.0356(2) 0.0377(2) 0.0368(2) 0.00894(17) 0.00910(16) -0.00650(17)
Bi3 0.0439(2) 0.0396(2) 0.0369(2) 0.00750(18) 0.00999(17) -0.00964(18)
I1 0.086(3) 0.059(4) 0.051(3) 0.013(3) 0.023(3) -0.020(3)
I2 0.121(10) 0.075(8) 0.110(16) 0.002(9) 0.056(11) -0.036(7)
I3 0.061(9) 0.110(12) 0.102(12) 0.058(8) -0.002(7) -0.028(8)
Cl1 0.079(5) 0.069(7) 0.067(8) 0.039(4) 0.016(5) -0.021(4)
Cl2 0.0401(15) 0.065(2) 0.065(2) 0.0186(17) 0.0038(14) 0.0011(14)
Cl3 0.073(2) 0.058(2) 0.069(2) 0.0156(17) 0.0241(17) -0.0279(16)
Cl4 0.0586(18) 0.0536(19) 0.0454(18) -0.0072(14) 0.0168(14) -0.0110(15)
Cl5 0.0318(12) 0.0427(15) 0.0541(17) 0.0174(13) 0.0063(11) -0.0089(11)
Cl6 0.0628(18) 0.0512(17) 0.0574(19) 0.0128(14) 0.0134(14) -0.0302(15)
Cl7 0.0629(19) 0.0512(19) 0.0498(19) -0.0043(15) 0.0184(15) -0.0140(15)
Cl8 0.0410(15) 0.0517(17) 0.0595(19) 0.0194(15) 0.0010(13) 0.0027(13)
Cl9 0.085(9) 0.059(6) 0.051(6) 0.004(5) -0.005(5) 0.003(5)
Cl10 0.068(2) 0.068(2) 0.0431(17) -0.0042(15) 0.0231(15) -0.0223(16)
Cl11 0.096(5) 0.089(5) 0.069(6) 0.016(5) 0.011(5) -0.056(4)
Cl12 0.0392(14) 0.0481(16) 0.0563(18) 0.0154(14) 0.0082(12) -0.0115(12)
Cl13 0.0352(13) 0.0506(16) 0.0516(17) 0.0112(13) 0.0090(12) -0.0113(12)
O1 0.15(4) 0.15(4) 0.10(3) 0.08(3) 0.01(3) -0.01(3)
N1 0.043(6) 0.060(7) 0.072(8) 0.024(6) -0.005(5) -0.020(5)
N2 0.051(6) 0.046(6) 0.064(7) 0.000(5) 0.016(5) -0.026(5)
N3 0.063(7) 0.065(8) 0.060(7) 0.004(6) 0.003(6) -0.029(6)
N4 0.094(11) 0.077(10) 0.086(11) 0.022(8) -0.030(9) -0.029(9)
C1 0.065(9) 0.062(10) 0.109(14) 0.037(9) -0.001(9) 0.003(8)
C2 0.050(8) 0.100(13) 0.084(12) 0.029(10) 0.021(8) 0.020(8)
C3 0.037(7) 0.107(13) 0.068(10) 0.030(9) 0.017(6) -0.002(7)
C4 0.026(5) 0.050(7) 0.046(7) 0.001(5) 0.015(5) -0.015(5)
C5 0.065(9) 0.051(8) 0.103(13) 0.016(8) 0.047(9) -0.001(7)
C6 0.073(10) 0.071(10) 0.092(12) 0.033(9) 0.047(9) 0.002(8)
C7 0.039(6) 0.053(7) 0.046(7) -0.004(6) 0.013(5) -0.025(5)
C8 0.037(6) 0.072(9) 0.066(9) 0.027(7) 0.027(6) 0.004(6)
C9 0.048(7) 0.073(10) 0.077(10) 0.020(8) 0.019(7) 0.011(7)
C10 0.107(12) 0.047(8) 0.083(11) 0.032(8) 0.014(9) -0.020(8)
C11 0.079(10) 0.064(10) 0.098(13) 0.001(9) 0.056(9) -0.018(8)
C12 0.067(9) 0.049(8) 0.110(13) 0.022(8) 0.061(9) 0.001(7)
C13 0.098(12) 0.069(10) 0.096(13) 0.031(9) 0.024(10) -0.031(9)
C14 0.068(10) 0.117(14) 0.066(10) 0.031(10) 0.027(8) -0.012(9)
C15 0.049(8) 0.137(15) 0.067(10) 0.045(10) 0.029(7) 0.000(9)
C16 0.046(7) 0.059(8) 0.048(7) 0.007(6) 0.009(5) -0.023(6)
C17 0.074(10) 0.089(12) 0.143(17) 0.043(12) 0.070(11) -0.002(9)
C18 0.099(13) 0.096(13) 0.116(15) 0.030(11) 0.069(12) -0.024(11)
C19 0.052(7) 0.067(9) 0.038(7) -0.005(6) 0.001(5) -0.024(6)
C20 0.073(10) 0.076(11) 0.093(13) 0.013(9) 0.027(9) -0.028(8)
C21 0.064(10) 0.121(15) 0.099(14) 0.049(12) -0.006(9) -0.047(11)
C22 0.16(2) 0.100(17) 0.15(2) 0.053(16) -0.018(18) -0.031(15)
C23 0.062(11) 0.111(15) 0.108(16) 0.048(13) 0.000(10) 0.006(10)
C24 0.048(8) 0.139(17) 0.064(10) 0.008(11) 0.015(7) -0.012(9)
Bi2 0.0310(2) 0.0282(2) 0.0334(2) 0.00792(15) 0.00792(15) -0.00491(14)

loop_
_atom_type_symbol
_atom_type_description
_atom_type_scat_dispersion_real
_atom_type_scat_dispersion_imag
_atom_type_scat_source
Bi Bi -4.108 10.257 'International Tables Vol C Tables 4.2.6.8 and 6.1.1.4'
I I -0.474 1.812 'International Tables Vol C Tables 4.2.6.8 and 6.1.1.4'
Cl Cl 0.148 0.159 'International Tables Vol C Tables 4.2.6.8 and 6.1.1.4'
O O 0.011 0.006 'International Tables Vol C Tables 4.2.6.8 and 6.1.1.4'
N N 0.006 0.003 'International Tables Vol C Tables 4.2.6.8 and 6.1.1.4'
C C 0.003 0.002 'International Tables Vol C Tables 4.2.6.8 and 6.1.1.4'
H H 0 0 'International Tables Vol C Tables 4.2.6.8 and 6.1.1.4'

loop_
_geom_angle_atom_site_label_1
_geom_angle_atom_site_label_2
_geom_angle_atom_site_label_3
_geom_angle
_geom_angle_site_symmetry_1
_geom_angle_site_symmetry_3
_geom_angle_publ_flag
Cl2 Bi1 Cl3 93.15(12) . . ?
Cl2 Bi1 Cl1 88.1(5) . . ?
Cl3 Bi1 Cl1 85.2(4) . . ?
Cl2 Bi1 I1 91.6(3) . . ?
Cl3 Bi1 I1 92.3(2) . . ?
Cl1 Bi1 I1 8.1(4) . . ?
Cl2 Bi1 Cl13 174.15(10) . . ?
Cl3 Bi1 Cl13 92.43(10) . . ?
Cl1 Bi1 Cl13 94.2(5) . . ?
I1 Bi1 Cl13 89.9(3) . . ?
Cl2 Bi1 Cl12 93.00(10) . . ?
Cl3 Bi1 Cl12 173.65(10) . . ?
Cl1 Bi1 Cl12 93.4(3) . . ?
I1 Bi1 Cl12 85.9(2) . . ?
Cl13 Bi1 Cl12 81.48(8) . . ?
Cl2 Bi1 Cl4 86.78(10) . . ?
Cl3 Bi1 Cl4 86.46(10) . . ?
Cl1 Bi1 Cl4 169.9(3) . . ?
I1 Bi1 Cl4 177.9(2) . . ?
Cl13 Bi1 Cl4 91.80(9) . . ?
Cl12 Bi1 Cl4 95.47(9) . . ?
Cl10 Bi3 Cl11 91.6(4) . . ?
Cl10 Bi3 Cl9 91.3(2) . . ?
Cl11 Bi3 Cl9 92.7(5) . . ?
Cl10 Bi3 I3 90.8(4) . . ?
Cl11 Bi3 I3 92.0(5) . . ?
Cl9 Bi3 I3 0.9(7) . . ?
Cl10 Bi3 Cl12 89.83(10) . . ?
Cl11 Bi3 Cl12 89.5(4) . . ?
Cl9 Bi3 Cl12 177.5(3) . . ?
I3 Bi3 Cl12 178.3(4) . . ?
Cl10 Bi3 Cl13 89.09(10) . . ?
Cl11 Bi3 Cl13 174.9(4) . . ?
Cl9 Bi3 Cl13 92.3(3) . . ?
I3 Bi3 Cl13 93.0(3) . . ?
Cl12 Bi3 Cl13 85.52(8) . . ?
Cl10 Bi3 Cl7 175.89(12) . 2_468 ?
Cl11 Bi3 Cl7 91.9(4) . 2_468 ?
Cl9 Bi3 Cl7 90.7(2) . 2_468 ?
I3 Bi3 Cl7 91.3(4) . 2_468 ?
Cl12 Bi3 Cl7 87.99(9) . 2_468 ?
Cl13 Bi3 Cl7 87.27(9) . 2_468 ?
Cl10 Bi3 I2 85.9(5) . . ?
Cl11 Bi3 I2 7.0(7) . . ?
Cl9 Bi3 I2 88.8(6) . . ?
I3 Bi3 I2 88.0(6) . . ?
Cl12 Bi3 I2 93.5(6) . . ?
Cl13 Bi3 I2 174.9(5) . . ?
Cl7 Bi3 I2 97.7(5) 2_468 . ?
Bi2 Cl4 Bi1 178.81(15) . . ?
Bi2 Cl5 Bi2 95.06(7) . 2_468 ?
Bi2 Cl7 Bi3 177.86(13) . 2_468 ?
Bi3 Cl12 Bi1 96.64(8) . . ?
Bi3 Cl13 Bi1 96.31(8) . . ?
C2 N1 C6 118.1(13) . . ?
C2 N1 C1 121.6(13) . . ?
C6 N1 C1 120.2(13) . . ?
C11 N2 C9 117.4(13) . . ?
C11 N2 C10 121.4(13) . . ?
C9 N2 C10 121.1(12) . . ?
C18 N3 C14 120.0(15) . . ?
C18 N3 C13 119.4(14) . . ?
C14 N3 C13 120.3(14) . . ?
C21 N4 C23 123.7(17) . . ?
C21 N4 C22 120(2) . . ?
C23 N4 C22 115.9(18) . . ?
N1 C1 H10A 109.5 . . ?
N1 C1 H10B 109.5 . . ?
H10A C1 H10B 109.5 . . ?
N1 C1 H10C 109.5 . . ?
H10A C1 H10C 109.5 . . ?
H10B C1 H10C 109.5 . . ?
N1 C2 C3 122.2(13) . . ?
N1 C2 H11 118.9 . . ?
C3 C2 H11 118.9 . . ?
C2 C3 C4 121.1(14) . . ?
C2 C3 H12 119.5 . . ?
C4 C3 H12 119.5 . . ?
C5 C4 C3 116.3(13) . . ?
C5 C4 C7 121.6(11) . . ?
C3 C4 C7 122.1(11) . . ?
C6 C5 C4 120.2(13) . . ?
C6 C5 H8 119.9 . . ?
C4 C5 H8 119.9 . . ?
N1 C6 C5 122.1(13) . . ?
N1 C6 H9 119 . . ?
C5 C6 H9 119 . . ?
C12 C7 C8 117.4(13) . . ?
C12 C7 C4 120.8(12) . . ?
C8 C7 C4 121.7(11) . . ?
C9 C8 C7 119.8(12) . . ?
C9 C8 H5 120.1 . . ?
C7 C8 H5 120.1 . . ?
N2 C9 C8 122.7(12) . . ?
N2 C9 H6 118.7 . . ?
C8 C9 H6 118.7 . . ?
N2 C10 H1A 109.5 . . ?
N2 C10 H1B 109.5 . . ?
H1A C10 H1B 109.5 . . ?
N2 C10 H1C 109.5 . . ?
H1A C10 H1C 109.5 . . ?
H1B C10 H1C 109.5 . . ?
N2 C11 C12 122.2(13) . . ?
N2 C11 H2 118.9 . . ?
C12 C11 H2 118.9 . . ?
C7 C12 C11 120.4(13) . . ?
C7 C12 H3 119.8 . . ?
C11 C12 H3 119.8 . . ?
N3 C13 H22A 109.5 . . ?
N3 C13 H22B 109.5 . . ?
H22A C13 H22B 109.5 . . ?
N3 C13 H22C 109.5 . . ?
H22A C13 H22C 109.5 . . ?
H22B C13 H22C 109.5 . . ?
N3 C14 C15 120.8(15) . . ?
N3 C14 H21 119.6 . . ?
C15 C14 H21 119.6 . . ?
C14 C15 C16 122.6(14) . . ?
C14 C15 H20 118.7 . . ?
C16 C15 H20 118.7 . . ?
C17 C16 C15 114.2(14) . . ?
C17 C16 C19 122.3(13) . . ?
C15 C16 C19 123.5(12) . . ?
C18 C17 C16 121.3(14) . . ?
C18 C17 H23 119.3 . . ?
C16 C17 H23 119.3 . . ?
N3 C18 C17 121.0(15) . . ?
N3 C18 H24 119.5 . . ?
C17 C18 H24 119.5 . . ?
C20 C19 C24 115.8(16) . . ?
C20 C19 C16 122.6(13) . . ?
C24 C19 C16 121.7(14) . . ?
C21 C20 C19 121.3(16) . . ?
C21 C20 H15 119.3 . . ?
C19 C20 H15 119.3 . . ?
N4 C21 C20 120.1(17) . . ?
N4 C21 H14 119.9 . . ?
C20 C21 H14 119.9 . . ?
N4 C22 H13A 109.5 . . ?
N4 C22 H13B 109.5 . . ?
H13A C22 H13B 109.5 . . ?
N4 C22 H13C 109.5 . . ?
H13A C22 H13C 109.5 . . ?
H13B C22 H13C 109.5 . . ?
N4 C23 C24 117.1(16) . . ?
N4 C23 H18 121.4 . . ?
C24 C23 H18 121.4 . . ?
C23 C24 C19 121.7(17) . . ?
C23 C24 H17 119.2 . . ?
C19 C24 H17 119.2 . . ?
Cl6 Bi2 Cl8 92.19(11) . . ?
Cl6 Bi2 Cl4 90.57(11) . . ?
Cl8 Bi2 Cl4 90.74(10) . . ?
Cl6 Bi2 Cl7 88.72(10) . . ?
Cl8 Bi2 Cl7 88.84(10) . . ?
Cl4 Bi2 Cl7 179.16(11) . . ?
Cl6 Bi2 Cl5 91.79(9) . . ?
Cl8 Bi2 Cl5 175.99(9) . . ?
Cl4 Bi2 Cl5 88.72(9) . . ?
Cl7 Bi2 Cl5 91.75(9) . . ?
Cl6 Bi2 Cl5 176.29(9) . 2_468 ?
Cl8 Bi2 Cl5 91.07(10) . 2_468 ?
Cl4 Bi2 Cl5 87.63(10) . 2_468 ?
Cl7 Bi2 Cl5 93.10(9) . 2_468 ?
Cl5 Bi2 Cl5 84.94(8) . 2_468 ?

loop_
_geom_bond_atom_site_label_1
_geom_bond_atom_site_label_2
_geom_bond_distance
_geom_bond_site_symmetry_2
_geom_bond_publ_flag
Bi1 Cl2 2.538(3) . ?
Bi1 Cl3 2.546(3) . ?
Bi1 Cl1 2.74(2) . ?
Bi1 I1 2.806(10) . ?
Bi1 Cl13 2.921(3) . ?
Bi1 Cl12 2.926(3) . ?
Bi1 Cl4 2.959(3) . ?
Bi3 Cl10 2.600(3) . ?
Bi3 Cl11 2.637(14) . ?
Bi3 Cl9 2.742(15) . ?
Bi3 I3 2.779(19) . ?
Bi3 Cl12 2.800(3) . ?
Bi3 Cl13 2.821(3) . ?
Bi3 Cl7 2.870(3) 2_468 ?
Bi3 I2 2.95(2) . ?
Cl4 Bi2 2.674(3) . ?
Cl5 Bi2 2.841(3) . ?
Cl5 Bi2 2.870(3) 2_468 ?
Cl6 Bi2 2.574(3) . ?
Cl7 Bi2 2.785(3) . ?
Cl7 Bi3 2.870(3) 2_468 ?
Cl8 Bi2 2.573(3) . ?
N1 C2 1.32(2) . ?
N1 C6 1.336(17) . ?
N1 C1 1.489(18) . ?
N2 C11 1.337(17) . ?
N2 C9 1.343(18) . ?
N2 C10 1.491(17) . ?
N3 C18 1.301(19) . ?
N3 C14 1.320(18) . ?
N3 C13 1.497(19) . ?
N4 C21 1.30(2) . ?
N4 C23 1.32(2) . ?
N4 C22 1.50(2) . ?
C1 H10A 0.96 . ?
C1 H10B 0.96 . ?
C1 H10C 0.96 . ?
C2 C3 1.34(2) . ?
C2 H11 0.93 . ?
C3 C4 1.381(17) . ?
C3 H12 0.93 . ?
C4 C5 1.370(18) . ?
C4 C7 1.480(19) . ?
C5 C6 1.36(2) . ?
C5 H8 0.93 . ?
C6 H9 0.93 . ?
C7 C12 1.357(17) . ?
C7 C8 1.388(16) . ?
C8 C9 1.35(2) . ?
C8 H5 0.93 . ?
C9 H6 0.93 . ?
C10 H1A 0.96 . ?
C10 H1B 0.96 . ?
C10 H1C 0.96 . ?
C11 C12 1.37(2) . ?
C11 H2 0.93 . ?
C12 H3 0.93 . ?
C13 H22A 0.96 . ?
C13 H22B 0.96 . ?
C13 H22C 0.96 . ?
C14 C15 1.33(2) . ?
C14 H21 0.93 . ?
C15 C16 1.380(19) . ?
C15 H20 0.93 . ?
C16 C17 1.376(19) . ?
C16 C19 1.473(19) . ?
C17 C18 1.36(2) . ?
C17 H23 0.93 . ?
C18 H24 0.93 . ?
C19 C20 1.36(2) . ?
C19 C24 1.40(2) . ?
C20 C21 1.33(2) . ?
C20 H15 0.93 . ?
C21 H14 0.93 . ?
C22 H13A 0.96 . ?
C22 H13B 0.96 . ?
C22 H13C 0.96 . ?
C23 C24 1.36(2) . ?
C23 H18 0.93 . ?
C24 H17 0.93 . ?
Bi2 Cl5 2.870(3) 2_468 ?

loop_
_geom_torsion_atom_site_label_1
_geom_torsion_atom_site_label_2
_geom_torsion_atom_site_label_3
_geom_torsion_atom_site_label_4
_geom_torsion
_geom_torsion_site_symmetry_1
_geom_torsion_site_symmetry_2
_geom_torsion_site_symmetry_3
_geom_torsion_site_symmetry_4
_geom_torsion_publ_flag
Cl2 Bi1 Cl4 Bi2 108(6) . . . . ?
Cl3 Bi1 Cl4 Bi2 -159(6) . . . . ?
Cl1 Bi1 Cl4 Bi2 167(7) . . . . ?
I1 Bi1 Cl4 Bi2 148(9) . . . . ?
Cl13 Bi1 Cl4 Bi2 -66(6) . . . . ?
Cl12 Bi1 Cl4 Bi2 15(6) . . . . ?
Cl10 Bi3 Cl12 Bi1 -90.73(10) . . . . ?
Cl11 Bi3 Cl12 Bi1 177.7(4) . . . . ?
Cl9 Bi3 Cl12 Bi1 26(5) . . . . ?
I3 Bi3 Cl12 Bi1 23(13) . . . . ?
Cl13 Bi3 Cl12 Bi1 -1.63(8) . . . . ?
Cl7 Bi3 Cl12 Bi1 85.78(10) 2_468 . . . ?
I2 Bi3 Cl12 Bi1 -176.6(5) . . . . ?
Cl2 Bi1 Cl12 Bi3 -176.46(10) . . . . ?
Cl3 Bi1 Cl12 Bi3 18.0(9) . . . . ?
Cl1 Bi1 Cl12 Bi3 95.3(5) . . . . ?
I1 Bi1 Cl12 Bi3 92.1(3) . . . . ?
Cl13 Bi1 Cl12 Bi3 1.59(8) . . . . ?
Cl4 Bi1 Cl12 Bi3 -89.42(9) . . . . ?
Cl10 Bi3 Cl13 Bi1 91.54(10) . . . . ?
Cl11 Bi3 Cl13 Bi1 -6(4) . . . . ?
Cl9 Bi3 Cl13 Bi1 -177.2(2) . . . . ?
I3 Bi3 Cl13 Bi1 -177.7(4) . . . . ?
Cl12 Bi3 Cl13 Bi1 1.64(8) . . . . ?
Cl7 Bi3 Cl13 Bi1 -86.56(9) 2_468 . . . ?
I2 Bi3 Cl13 Bi1 81(6) . . . . ?
Cl2 Bi1 Cl13 Bi3 17.8(10) . . . . ?
Cl3 Bi1 Cl13 Bi3 -179.78(9) . . . . ?
Cl1 Bi1 Cl13 Bi3 -94.4(4) . . . . ?
I1 Bi1 Cl13 Bi3 -87.5(2) . . . . ?
Cl12 Bi1 Cl13 Bi3 -1.58(8) . . . . ?
Cl4 Bi1 Cl13 Bi3 93.69(9) . . . . ?
C6 N1 C2 C3 0(3) . . . . ?
C1 N1 C2 C3 -178.1(16) . . . . ?
N1 C2 C3 C4 1(3) . . . . ?
C2 C3 C4 C5 -2(2) . . . . ?
C2 C3 C4 C7 -179.6(15) . . . . ?
C3 C4 C5 C6 2(2) . . . . ?
C7 C4 C5 C6 179.6(14) . . . . ?
C2 N1 C6 C5 0(3) . . . . ?
C1 N1 C6 C5 178.2(16) . . . . ?
C4 C5 C6 N1 -1(3) . . . . ?
C5 C4 C7 C12 174.9(13) . . . . ?
C3 C4 C7 C12 -7.3(19) . . . . ?
C5 C4 C7 C8 -3.6(19) . . . . ?
C3 C4 C7 C8 174.3(12) . . . . ?
C12 C7 C8 C9 -2(2) . . . . ?
C4 C7 C8 C9 176.8(13) . . . . ?
C11 N2 C9 C8 1(2) . . . . ?
C10 N2 C9 C8 179.0(14) . . . . ?
C7 C8 C9 N2 1(2) . . . . ?
C9 N2 C11 C12 -2(2) . . . . ?
C10 N2 C11 C12 179.8(15) . . . . ?
C8 C7 C12 C11 1(2) . . . . ?
C4 C7 C12 C11 -177.9(14) . . . . ?
N2 C11 C12 C7 1(3) . . . . ?
C18 N3 C14 C15 -3(3) . . . . ?
C13 N3 C14 C15 -177.0(16) . . . . ?
N3 C14 C15 C16 2(3) . . . . ?
C14 C15 C16 C17 1(2) . . . . ?
C14 C15 C16 C19 179.2(15) . . . . ?
C15 C16 C17 C18 -3(3) . . . . ?
C19 C16 C17 C18 179.3(16) . . . . ?
C14 N3 C18 C17 2(3) . . . . ?
C13 N3 C18 C17 175.5(17) . . . . ?
C16 C17 C18 N3 1(3) . . . . ?
C17 C16 C19 C20 160.4(16) . . . . ?
C15 C16 C19 C20 -18(2) . . . . ?
C17 C16 C19 C24 -20(2) . . . . ?
C15 C16 C19 C24 161.7(15) . . . . ?
C24 C19 C20 C21 4(2) . . . . ?
C16 C19 C20 C21 -177.1(14) . . . . ?
C23 N4 C21 C20 4(3) . . . . ?
C22 N4 C21 C20 179.6(17) . . . . ?
C19 C20 C21 N4 -5(3) . . . . ?
C21 N4 C23 C24 -2(3) . . . . ?
C22 N4 C23 C24 -177.4(17) . . . . ?
N4 C23 C24 C19 0(3) . . . . ?
C20 C19 C24 C23 -1(2) . . . . ?
C16 C19 C24 C23 179.5(15) . . . . ?
Bi1 Cl4 Bi2 Cl6 158(6) . . . . ?
Bi1 Cl4 Bi2 Cl8 -109(6) . . . . ?
Bi1 Cl4 Bi2 Cl7 -169(5) . . . . ?
Bi1 Cl4 Bi2 Cl5 67(6) . . . . ?
Bi1 Cl4 Bi2 Cl5 -18(6) . . . 2_468 ?
Bi3 Cl7 Bi2 Cl6 114(4) 2_468 . . . ?
Bi3 Cl7 Bi2 Cl8 22(4) 2_468 . . . ?
Bi3 Cl7 Bi2 Cl4 82(8) 2_468 . . . ?
Bi3 Cl7 Bi2 Cl5 -154(4) 2_468 . . . ?
Bi3 Cl7 Bi2 Cl5 -69(4) 2_468 . . 2_468 ?
Bi2 Cl5 Bi2 Cl6 -178.27(9) 2_468 . . . ?
Bi2 Cl5 Bi2 Cl8 -5.5(13) 2_468 . . . ?
Bi2 Cl5 Bi2 Cl4 -87.74(10) 2_468 . . . ?
Bi2 Cl5 Bi2 Cl7 92.96(9) 2_468 . . . ?
Bi2 Cl5 Bi2 Cl5 0 2_468 . . 2_468 ?
